data_4089347
loop_
_publ_author_name
'Cabeza, Javier A.'
'del R\'io, Ignacio'
'S\'anchez-Vega, M. Gabriela'
'Su\'arez, Marta'

_publ_section_title
;
 Methyl Levamisolium Triflate as a Precursor to a Chiral Bifunctional
 N-Heterocyclic Carbene-Thiolate Ligand:&#x00A0; Palladium(II)
 Complexes&#x2020;
;
_journal_issue 7
_journal_name_full Organometallics
_journal_page_first 1831
_journal_paper_doi 10.1021/om060042h
_journal_volume 25
_journal_year 2006
_chemical_absolute_configuration rmad
_chemical_formula_moiety 'C60 H60 N4 P2 Pd2 S2, 2(B F4)'
_chemical_formula_sum 'C60 H60 B2 F8 N4 P2 Pd2 S2'
_chemical_formula_weight 1349.69
_space_group_IT_number 1
_space_group_name_Hall 'P 1'
_space_group_name_H-M_alt 'P 1'
_symmetry_cell_setting triclinic
_symmetry_space_group_name_Hall 'P 1'
_symmetry_space_group_name_H-M 'P 1'
_atom_sites_solution_hydrogens geom
_atom_sites_solution_primary direct
_atom_sites_solution_secondary difmap
_audit_creation_method SHELXL-97
_cell_angle_alpha 81.075(4)
_cell_angle_beta 88.287(5)
_cell_angle_gamma 63.849(4)
_cell_formula_units_Z 2
_cell_length_a 13.3185(9)
_cell_length_b 13.5907(11)
_cell_length_c 20.5690(19)
_cell_measurement_temperature 200(2)
_cell_volume 3298.5(5)
_computing_cell_refinement 'HKL Scalepack (Otwinowski & Minor 1997)'
_computing_data_collection 'Collect (Nonius BV, 1997-2000)'
_computing_data_reduction 'HKL Denzo and Scalepack (Otwinowski & Minor 1997)'
_computing_molecular_graphics 'EUCLID (Spek, 1982)'
_computing_publication_material 'SHELXL-97 (Sheldrick, 1997)'
_computing_structure_refinement 'SHELXL-97 (Sheldrick, 1997)'
_computing_structure_solution 'DIRDIF-96 (Beurskens et al., 1996)'
_diffrn_ambient_temperature 200(2)
_diffrn_detector_area_resol_mean 9
_diffrn_measured_fraction_theta_full 0.990
_diffrn_measured_fraction_theta_max 0.990
_diffrn_measurement_device '95mm CCD camera on \k-goniostat'
_diffrn_measurement_device_type KappaCCD
_diffrn_measurement_method CCD
_diffrn_radiation_monochromator 'horizontally mounted graphite crystal'
_diffrn_radiation_source 'fine-focus sealed tube'
_diffrn_radiation_type CuK\a
_diffrn_radiation_wavelength 1.54180
_diffrn_reflns_av_R_equivalents 0.0000
_diffrn_reflns_av_sigmaI/netI 0.1025
_diffrn_reflns_limit_h_max 16
_diffrn_reflns_limit_h_min -16
_diffrn_reflns_limit_k_max 16
_diffrn_reflns_limit_k_min -16
_diffrn_reflns_limit_l_max 22
_diffrn_reflns_limit_l_min -24
_diffrn_reflns_number 20312
_diffrn_reflns_theta_full 68.72
_diffrn_reflns_theta_max 68.72
_diffrn_reflns_theta_min 2.18
_exptl_absorpt_coefficient_mu 5.960
_exptl_absorpt_correction_type none
_exptl_crystal_colour 'off white'
_exptl_crystal_density_diffrn 1.359
_exptl_crystal_density_method 'not measured'
_exptl_crystal_description blocks
_exptl_crystal_F_000 1368
_exptl_crystal_size_max 0.05
_exptl_crystal_size_mid 0.02
_exptl_crystal_size_min 0.01
_refine_diff_density_max 3.022
_refine_diff_density_min -1.565
_refine_diff_density_rms 0.202
_refine_ls_abs_structure_details 'Flack H D (1983), Acta Cryst. A39, 876-881'
_refine_ls_abs_structure_Flack 0.039(15)
_refine_ls_extinction_coef 0.0080(12)
_refine_ls_extinction_expression Fc^*^=kFc[1+0.001xFc^2^\l^3^/sin(2\q)]^-1/4^
_refine_ls_extinction_method SHELXL
_refine_ls_goodness_of_fit_ref 1.017
_refine_ls_hydrogen_treatment constr
_refine_ls_matrix_type full
_refine_ls_number_parameters 1442
_refine_ls_number_reflns 20312
_refine_ls_number_restraints 5
_refine_ls_restrained_S_all 1.017
_refine_ls_R_factor_all 0.1390
_refine_ls_R_factor_gt 0.1281
_refine_ls_shift/su_max 0.045
_refine_ls_shift/su_mean 0.007
_refine_ls_structure_factor_coef Fsqd
_refine_ls_weighting_details
; calc
  [1.00000+-1.00000exp(-2.50(sin\q/\l)^2^)]/
    [\s^2^(Fo^2^)+0.0000+0.0000*P+(0.2000P)^2^+0.0000sin\q/\l]
  where P = 0.33333Fo^2^ + 0.66667Fc^2^
;
_refine_ls_weighting_scheme calc
_refine_ls_wR_factor_gt 0.3591
_refine_ls_wR_factor_ref 0.4123
_reflns_number_gt 17608
_reflns_number_total 20312
_reflns_threshold_expression >2sigma(I)
_cod_data_source_file om060042hsi20060116_074422.cif
_cod_data_source_block m46
_cod_database_code 4089347

loop_
_symmetry_equiv_pos_as_xyz
'x, y, z'

loop_
_atom_site_label
_atom_site_type_symbol
_atom_site_fract_x
_atom_site_fract_y
_atom_site_fract_z
_atom_site_U_iso_or_equiv
_atom_site_adp_type
_atom_site_occupancy
_atom_site_symmetry_multiplicity
_atom_site_calc_flag
_atom_site_refinement_flags
C1 C 0.0200(13) 0.4395(18) 0.6426(10) 0.073(5) Uani 1 1 d .
H1A H 0.0787 0.4338 0.6720 0.087 Uiso 1 1 calc R
H1B H 0.0338 0.3646 0.6382 0.087 Uiso 1 1 calc R
C2 C 0.0291(12) 0.5005(14) 0.5739(11) 0.067(4) Uani 1 1 d .
H2A H 0.1016 0.4577 0.5569 0.080 Uiso 1 1 calc R
H2B H -0.0278 0.5043 0.5439 0.080 Uiso 1 1 calc R
C3 C -0.0782(14) 0.6935(16) 0.5936(11) 0.066(7) Uani 1 1 d .
C4 C 0.1134(12) 0.6211(18) 0.5994(10) 0.069(4) Uani 1 1 d .
H4A H 0.1705 0.6070 0.5670 0.082 Uiso 1 1 calc R
H4B H 0.1457 0.5711 0.6403 0.082 Uiso 1 1 calc R
C5 C 0.0584(12) 0.7462(15) 0.6101(8) 0.060(4) Uani 1 1 d .
H5 H 0.0618 0.7926 0.5694 0.072 Uiso 1 1 calc R
C6 C -0.1419(14) 0.8637(12) 0.6370(13) 0.078(6) Uani 1 1 d .
H6A H -0.1862 0.8453 0.6698 0.116 Uiso 1 1 calc R
H6B H -0.1888 0.9085 0.5988 0.116 Uiso 1 1 calc R
H6C H -0.1083 0.9044 0.6543 0.116 Uiso 1 1 calc R
C7 C -0.4697(14) 0.6413(13) 0.5827(13) 0.073(5) Uani 1 1 d .
H7A H -0.5447 0.6802 0.5978 0.088 Uiso 1 1 calc R
H7B H -0.4632 0.6852 0.5423 0.088 Uiso 1 1 calc R
C8 C -0.4539(14) 0.5253(13) 0.5670(11) 0.074(6) Uani 1 1 d .
H8A H -0.5093 0.5369 0.5335 0.089 Uiso 1 1 calc R
H8B H -0.3803 0.4871 0.5500 0.089 Uiso 1 1 calc R
C9 C -0.3955(14) 0.4251(17) 0.6805(9) 0.064(4) Uani 1 1 d .
C10 C -0.5748(15) 0.470(2) 0.6477(16) 0.093(7) Uani 1 1 d .
H10A H -0.6112 0.4465 0.6174 0.111 Uiso 1 1 calc R
H10B H -0.6226 0.5465 0.6527 0.111 Uiso 1 1 calc R
C11 C -0.5416(14) 0.3910(13) 0.7156(11) 0.068(4) Uani 1 1 d .
H11 H -0.5260 0.3165 0.7076 0.082 Uiso 1 1 calc R
C12 C -0.3675(12) 0.3291(17) 0.7919(12) 0.077(5) Uani 1 1 d .
H12A H -0.4147 0.3125 0.8234 0.115 Uiso 1 1 calc R
H12B H -0.3394 0.3746 0.8088 0.115 Uiso 1 1 calc R
H12C H -0.3060 0.2612 0.7840 0.115 Uiso 1 1 calc R
C13 C 0.2380(13) 0.366(2) 0.1787(10) 0.076(6) Uani 1 1 d .
H13A H 0.2946 0.3624 0.2088 0.091 Uiso 1 1 calc R
H13B H 0.2484 0.2903 0.1794 0.091 Uiso 1 1 calc R
C14 C 0.2582(12) 0.4069(13) 0.1134(12) 0.069(5) Uani 1 1 d .
H14A H 0.2070 0.4036 0.0823 0.083 Uiso 1 1 calc R
H14B H 0.3338 0.3590 0.1026 0.083 Uiso 1 1 calc R
C15 C 0.1439(15) 0.612(2) 0.1136(9) 0.081(7) Uani 1 1 d .
C16 C 0.3374(12) 0.5403(16) 0.1234(11) 0.066(4) Uani 1 1 d .
H16A H 0.3958 0.5163 0.0920 0.080 Uiso 1 1 calc R
H16B H 0.3681 0.5015 0.1672 0.080 Uiso 1 1 calc R
C17 C 0.2846(13) 0.6652(17) 0.1208(10) 0.066(4) Uani 1 1 d .
H17 H 0.2955 0.6993 0.0773 0.080 Uiso 1 1 calc R
C18 C 0.0807(16) 0.8005(12) 0.1333(11) 0.069(4) Uani 1 1 d .
H18A H 0.0351 0.7942 0.1692 0.103 Uiso 1 1 calc R
H18B H 0.0348 0.8339 0.0934 0.103 Uiso 1 1 calc R
H18C H 0.1154 0.8460 0.1422 0.103 Uiso 1 1 calc R
C19 C -0.2647(16) 0.5803(15) 0.1193(11) 0.072(5) Uani 1 1 d .
H19A H -0.3354 0.6153 0.1402 0.086 Uiso 1 1 calc R
H19B H -0.2685 0.6270 0.0778 0.086 Uiso 1 1 calc R
C20 C -0.249(2) 0.466(2) 0.1056(11) 0.087(7) Uani 1 1 d .
H20A H -0.3071 0.4764 0.0746 0.105 Uiso 1 1 calc R
H20B H -0.1772 0.4303 0.0856 0.105 Uiso 1 1 calc R
C21 C -0.1831(11) 0.3657(14) 0.2127(9) 0.059(4) Uani 1 1 d .
C22 C -0.3580(17) 0.3974(19) 0.1892(13) 0.081(6) Uani 1 1 d .
H22A H -0.3870 0.3636 0.1614 0.097 Uiso 1 1 calc R
H22B H -0.4139 0.4728 0.1908 0.097 Uiso 1 1 calc R
C23 C -0.3256(13) 0.3300(13) 0.2578(7) 0.061(4) Uani 1 1 d .
H23 H -0.3115 0.2537 0.2550 0.073 Uiso 1 1 calc R
C24 C -0.1528(15) 0.275(2) 0.3318(9) 0.074(5) Uani 1 1 d .
H24A H -0.1980 0.2559 0.3636 0.111 Uiso 1 1 calc R
H24B H -0.1297 0.3251 0.3477 0.111 Uiso 1 1 calc R
H24C H -0.0879 0.2090 0.3249 0.111 Uiso 1 1 calc R
C51 C 0.1155(14) 0.7638(13) 0.6644(9) 0.060(3) Uani 1 1 d .
C52 C 0.1851(17) 0.8164(16) 0.6545(12) 0.075(5) Uani 1 1 d .
H52 H 0.2036 0.8354 0.6120 0.090 Uiso 1 1 calc R
C53 C 0.226(3) 0.840(3) 0.7067(15) 0.103(8) Uani 1 1 d .
H53 H 0.2735 0.8742 0.6995 0.124 Uiso 1 1 calc R
C54 C 0.199(2) 0.815(2) 0.768(2) 0.111(11) Uani 1 1 d .
H54 H 0.2287 0.8309 0.8032 0.133 Uiso 1 1 calc R
C55 C 0.126(2) 0.766(3) 0.7795(12) 0.100(8) Uani 1 1 d .
H55 H 0.1072 0.7501 0.8223 0.120 Uiso 1 1 calc R
C56 C 0.0854(17) 0.7419(18) 0.7309(10) 0.073(5) Uani 1 1 d .
H56 H 0.0362 0.7103 0.7393 0.087 Uiso 1 1 calc R
C61 C -0.6217(17) 0.4196(18) 0.7630(11) 0.080(5) Uani 1 1 d D
C62 C -0.627(2) 0.492(3) 0.808(2) 0.117(10) Uani 1 1 d .
H62 H -0.5796 0.5255 0.8017 0.141 Uiso 1 1 calc R
C63 C -0.703(3) 0.517(4) 0.861(3) 0.148(16) Uani 1 1 d .
H63 H -0.6975 0.5599 0.8910 0.178 Uiso 1 1 calc R
C64 C -0.784(2) 0.477(2) 0.8692(17) 0.104(8) Uani 1 1 d .
H64 H -0.8346 0.4909 0.9029 0.125 Uiso 1 1 calc R
C65 C -0.783(2) 0.411(2) 0.8200(15) 0.097(6) Uani 1 1 d .
H65 H -0.8385 0.3875 0.8206 0.116 Uiso 1 1 calc R
C66 C -0.7037(16) 0.380(2) 0.7714(11) 0.084(6) Uani 1 1 d D
H66 H -0.7055 0.3323 0.7440 0.101 Uiso 1 1 calc R
C71 C 0.3313(16) 0.7058(15) 0.1747(10) 0.068(4) Uani 1 1 d .
C72 C 0.4090(15) 0.7463(16) 0.1574(14) 0.078(5) Uani 1 1 d .
H72 H 0.4309 0.7503 0.1141 0.094 Uiso 1 1 calc R
C73 C 0.454(2) 0.7801(18) 0.2030(15) 0.089(6) Uani 1 1 d .
H73 H 0.5070 0.8061 0.1926 0.107 Uiso 1 1 calc R
C74 C 0.412(3) 0.773(3) 0.269(2) 0.127(13) Uani 1 1 d .
H74 H 0.4422 0.7943 0.3017 0.152 Uiso 1 1 calc R
C75 C 0.3290(19) 0.736(3) 0.2879(12) 0.106(9) Uani 1 1 d .
H75 H 0.3021 0.7358 0.3301 0.127 Uiso 1 1 calc R
C76 C 0.2919(18) 0.701(2) 0.2401(11) 0.083(5) Uani 1 1 d .
H76 H 0.2400 0.6724 0.2499 0.100 Uiso 1 1 calc R
C81 C -0.4030(14) 0.3679(15) 0.3123(13) 0.075(5) Uani 1 1 d .
C82 C -0.4311(18) 0.472(2) 0.3294(14) 0.086(6) Uani 1 1 d .
H82 H -0.4096 0.5223 0.3049 0.103 Uiso 1 1 calc R
C83 C -0.491(2) 0.4949(18) 0.3834(13) 0.082(5) Uani 1 1 d .
H83 H -0.4953 0.5541 0.4027 0.098 Uiso 1 1 calc R
C84 C -0.5461(16) 0.4353(17) 0.4113(12) 0.085(6) Uani 1 1 d .
H84 H -0.6031 0.4664 0.4398 0.102 Uiso 1 1 calc R
C85 C -0.5203(15) 0.3365(18) 0.3988(14) 0.089(7) Uani 1 1 d .
H85 H -0.5436 0.2892 0.4254 0.107 Uiso 1 1 calc R
C86 C -0.4517(18) 0.301(2) 0.3399(15) 0.090(6) Uani 1 1 d .
H86 H -0.4426 0.2377 0.3232 0.108 Uiso 1 1 calc R
C101 C -0.0750(13) 0.2191(14) 0.6007(11) 0.068(4) Uani 1 1 d .
C102 C -0.0140(12) 0.1014(15) 0.5913(8) 0.060(3) Uani 1 1 d .
H102 H -0.0072 0.0443 0.6249 0.072 Uiso 1 1 calc R
C103 C 0.0321(14) 0.0792(19) 0.5318(12) 0.076(5) Uani 1 1 d .
H103 H 0.0684 0.0059 0.5245 0.091 Uiso 1 1 calc R
C104 C 0.0255(15) 0.1640(17) 0.4821(10) 0.072(4) Uani 1 1 d .
H104 H 0.0602 0.1464 0.4428 0.086 Uiso 1 1 calc R
C105 C -0.0288(16) 0.2686(17) 0.4896(12) 0.075(5) Uani 1 1 d .
H105 H -0.0349 0.3249 0.4555 0.090 Uiso 1 1 calc R
C106 C -0.0763(14) 0.2935(17) 0.5485(11) 0.071(4) Uani 1 1 d .
H106 H -0.1126 0.3681 0.5530 0.085 Uiso 1 1 calc R
C111 C -0.0102(13) 0.2116(16) 0.7329(9) 0.060(4) Uani 1 1 d .
C112 C 0.1006(14) 0.1649(17) 0.7124(11) 0.072(4) Uani 1 1 d .
H112 H 0.1140 0.1543 0.6688 0.087 Uiso 1 1 calc R
C113 C 0.191(2) 0.134(2) 0.7569(11) 0.097(8) Uani 1 1 d .
H113 H 0.2645 0.1004 0.7433 0.116 Uiso 1 1 calc R
C114 C 0.170(2) 0.1553(19) 0.8247(14) 0.091(6) Uani 1 1 d .
H114 H 0.2306 0.1402 0.8525 0.109 Uiso 1 1 calc R
C115 C 0.0644(15) 0.1967(15) 0.8494(10) 0.066(4) Uani 1 1 d .
H115 H 0.0547 0.2004 0.8941 0.079 Uiso 1 1 calc R
C116 C -0.0348(18) 0.2355(18) 0.8023(11) 0.075(5) Uani 1 1 d .
H116 H -0.1077 0.2725 0.8154 0.090 Uiso 1 1 calc R
C121 C -0.1843(15) 0.1559(10) 0.7076(10) 0.067(4) Uani 1 1 d .
C122 C -0.2765(13) 0.1589(12) 0.6712(9) 0.058(3) Uani 1 1 d .
H122 H -0.3013 0.2078 0.6317 0.070 Uiso 1 1 calc R
C123 C -0.3304(14) 0.0938(13) 0.6913(11) 0.067(4) Uani 1 1 d .
H123 H -0.3931 0.1029 0.6676 0.080 Uiso 1 1 calc R
C124 C -0.288(2) 0.012(2) 0.7490(13) 0.090(6) Uani 1 1 d .
H124 H -0.3201 -0.0359 0.7627 0.108 Uiso 1 1 calc R
C125 C -0.2007(19) 0.0079(16) 0.7830(16) 0.090(7) Uani 1 1 d .
H125 H -0.1747 -0.0431 0.8216 0.108 Uiso 1 1 calc R
C126 C -0.1444(15) 0.0776(14) 0.7633(13) 0.074(5) Uani 1 1 d .
H126 H -0.0828 0.0694 0.7877 0.088 Uiso 1 1 calc R
C201 C -0.2801(14) 0.9247(18) 0.5015(11) 0.075(5) Uani 1 1 d .
C202 C -0.1728(13) 0.9032(16) 0.4807(9) 0.067(4) Uani 1 1 d .
H202 H -0.1219 0.8302 0.4786 0.080 Uiso 1 1 calc R
C203 C -0.1387(18) 0.987(2) 0.4628(12) 0.087(6) Uani 1 1 d .
H203 H -0.0707 0.9721 0.4433 0.105 Uiso 1 1 calc R
C204 C -0.2101(14) 1.0931(13) 0.4754(11) 0.070(5) Uani 1 1 d .
H204 H -0.1875 1.1494 0.4693 0.084 Uiso 1 1 calc R
C205 C -0.3088(17) 1.1110(14) 0.4957(10) 0.071(4) Uani 1 1 d .
H205 H -0.3580 1.1833 0.5006 0.085 Uiso 1 1 calc R
C206 C -0.3455(13) 1.0313(15) 0.5105(10) 0.066(4) Uani 1 1 d .
H206 H -0.4163 1.0501 0.5270 0.079 Uiso 1 1 calc R
C211 C -0.4631(14) 0.8867(16) 0.5403(10) 0.063(4) Uani 1 1 d .
C212 C -0.4853(14) 0.9133(13) 0.6007(10) 0.066(4) Uani 1 1 d .
H212 H -0.4257 0.8908 0.6309 0.079 Uiso 1 1 calc R
C213 C -0.5972(14) 0.9753(14) 0.6213(9) 0.065(4) Uani 1 1 d .
H213 H -0.6102 0.9982 0.6623 0.078 Uiso 1 1 calc R
C214 C -0.6817(13) 0.9984(17) 0.5785(12) 0.075(5) Uani 1 1 d .
H214 H -0.7550 1.0385 0.5902 0.090 Uiso 1 1 calc R
C215 C -0.6617(13) 0.9624(14) 0.5142(12) 0.072(5) Uani 1 1 d .
H215 H -0.7215 0.9755 0.4864 0.086 Uiso 1 1 calc R
C216 C -0.5520(15) 0.9083(12) 0.4949(10) 0.066(4) Uani 1 1 d .
H216 H -0.5371 0.8867 0.4535 0.079 Uiso 1 1 calc R
C221 C -0.3112(15) 0.7647(19) 0.4454(10) 0.076(5) Uani 1 1 d .
C222 C -0.3289(15) 0.829(2) 0.3884(10) 0.085(6) Uani 1 1 d .
H222 H -0.3451 0.9032 0.3877 0.102 Uiso 1 1 calc R
C223 C -0.3241(18) 0.788(3) 0.3242(17) 0.105(8) Uani 1 1 d .
H223 H -0.3416 0.8348 0.2838 0.126 Uiso 1 1 calc R
C224 C -0.291(2) 0.674(3) 0.3304(19) 0.106(9) Uani 1 1 d .
H224 H -0.2795 0.6423 0.2922 0.127 Uiso 1 1 calc R
C225 C -0.275(2) 0.607(3) 0.3891(15) 0.097(7) Uani 1 1 d .
H225 H -0.2632 0.5341 0.3895 0.117 Uiso 1 1 calc R
C226 C -0.2767(19) 0.6431(17) 0.4482(13) 0.086(6) Uani 1 1 d .
H226 H -0.2572 0.5945 0.4879 0.103 Uiso 1 1 calc R
C301 C -0.0150(16) 0.7947(17) -0.0118(11) 0.073(5) Uani 1 1 d .
C302 C 0.0932(13) 0.7474(14) -0.0252(10) 0.064(4) Uani 1 1 d .
H302 H 0.1340 0.6705 -0.0171 0.077 Uiso 1 1 calc R
C303 C 0.145(2) 0.813(2) -0.0514(11) 0.086(6) Uani 1 1 d .
H303 H 0.2217 0.7801 -0.0572 0.103 Uiso 1 1 calc R
C304 C 0.0883(18) 0.921(2) -0.0679(13) 0.082(5) Uani 1 1 d .
H304 H 0.1247 0.9607 -0.0890 0.098 Uiso 1 1 calc R
C305 C -0.021(2) 0.9761(17) -0.0555(17) 0.100(8) Uani 1 1 d .
H305 H -0.0588 1.0531 -0.0644 0.120 Uiso 1 1 calc R
C306 C -0.075(2) 0.9097(18) -0.0279(11) 0.083(6) Uani 1 1 d .
H306 H -0.1507 0.9438 -0.0204 0.100 Uiso 1 1 calc R
C311 C -0.2213(13) 0.7992(12) 0.0393(10) 0.062(4) Uani 1 1 d .
C312 C -0.2560(15) 0.8484(14) 0.0968(12) 0.072(5) Uani 1 1 d .
H312 H -0.2036 0.8302 0.1309 0.086 Uiso 1 1 calc R
C313 C -0.3602(19) 0.919(2) 0.103(2) 0.111(10) Uani 1 1 d .
H313 H -0.3764 0.9644 0.1353 0.133 Uiso 1 1 calc R
C314 C -0.4398(16) 0.927(3) 0.0668(14) 0.101(9) Uani 1 1 d .
H314 H -0.5125 0.9656 0.0799 0.121 Uiso 1 1 calc R
C315 C -0.4270(16) 0.884(2) 0.0113(13) 0.085(6) Uani 1 1 d .
H315 H -0.4874 0.8956 -0.0156 0.101 Uiso 1 1 calc R
C316 C -0.3102(18) 0.816(2) -0.0040(16) 0.098(9) Uani 1 1 d .
H316 H -0.2947 0.7846 -0.0423 0.118 Uiso 1 1 calc R
C321 C -0.0778(14) 0.6299(15) -0.0391(11) 0.072(5) Uani 1 1 d .
C322 C -0.0900(15) 0.6711(16) -0.1021(9) 0.066(4) Uani 1 1 d .
H322 H -0.0967 0.7425 -0.1151 0.079 Uiso 1 1 calc R
C323 C -0.0930(17) 0.6123(15) -0.1481(12) 0.074(5) Uani 1 1 d .
H323 H -0.1023 0.6451 -0.1921 0.089 Uiso 1 1 calc R
C324 C -0.083(2) 0.509(2) -0.1339(11) 0.086(6) Uani 1 1 d .
H324 H -0.0852 0.4711 -0.1676 0.103 Uiso 1 1 calc R
C325 C -0.0692(18) 0.4551(19) -0.0648(12) 0.083(5) Uani 1 1 d .
H325 H -0.0626 0.3835 -0.0532 0.099 Uiso 1 1 calc R
C326 C -0.0662(18) 0.5219(19) -0.0138(13) 0.087(6) Uani 1 1 d .
H326 H -0.0573 0.4945 0.0310 0.105 Uiso 1 1 calc R
C401 C 0.1991(12) 0.1521(13) 0.2697(9) 0.063(4) Uani 1 1 d D
C402 C 0.3084(14) 0.0814(16) 0.2599(12) 0.074(5) Uani 1 1 d .
H402 H 0.3250 0.0454 0.2232 0.089 Uiso 1 1 calc R
C403 C 0.3929(17) 0.0631(19) 0.3033(17) 0.100(9) Uani 1 1 d .
H403 H 0.4658 0.0174 0.2935 0.120 Uiso 1 1 calc R
C404 C 0.3770(18) 0.108(2) 0.3610(13) 0.084(6) Uani 1 1 d .
H404 H 0.4379 0.0928 0.3886 0.101 Uiso 1 1 calc R
C405 C 0.265(2) 0.179(2) 0.3777(11) 0.088(6) Uani 1 1 d .
H405 H 0.2499 0.2063 0.4175 0.105 Uiso 1 1 calc R
C406 C 0.1757(15) 0.2065(14) 0.3269(10) 0.074(5) Uani 1 1 d D
H406 H 0.1034 0.2595 0.3322 0.089 Uiso 1 1 calc R
C411 C 0.0254(15) 0.0927(13) 0.2455(10) 0.065(4) Uani 1 1 d .
C412 C 0.0684(16) 0.0084(17) 0.3015(11) 0.074(5) Uani 1 1 d .
H412 H 0.1291 0.0022 0.3260 0.089 Uiso 1 1 calc R
C413 C 0.022(2) -0.0651(17) 0.321(2) 0.125(14) Uani 1 1 d .
H413 H 0.0501 -0.1170 0.3589 0.150 Uiso 1 1 calc R
C414 C -0.0643(16) -0.0619(15) 0.2837(11) 0.072(5) Uani 1 1 d .
H414 H -0.0900 -0.1157 0.2941 0.087 Uiso 1 1 calc R
C415 C -0.1144(14) 0.0267(16) 0.2282(11) 0.071(4) Uani 1 1 d .
H415 H -0.1779 0.0351 0.2057 0.085 Uiso 1 1 calc R
C416 C -0.0659(12) 0.1001(15) 0.2087(11) 0.068(4) Uani 1 1 d .
H416 H -0.0945 0.1536 0.1713 0.082 Uiso 1 1 calc R
C421 C 0.1299(13) 0.1543(16) 0.1414(11) 0.069(4) Uani 1 1 d .
C422 C 0.1311(16) 0.2292(16) 0.0844(10) 0.068(4) Uani 1 1 d .
H422 H 0.1009 0.3040 0.0883 0.081 Uiso 1 1 calc R
C423 C 0.1721(15) 0.2015(13) 0.0254(11) 0.071(5) Uani 1 1 d .
H423 H 0.1690 0.2560 -0.0091 0.085 Uiso 1 1 calc R
C424 C 0.214(3) 0.103(2) 0.0178(12) 0.100(8) Uani 1 1 d .
H424 H 0.2352 0.0863 -0.0242 0.120 Uiso 1 1 calc R
C425 C 0.2318(17) 0.0110(19) 0.0695(11) 0.077(5) Uani 1 1 d .
H425 H 0.2710 -0.0621 0.0625 0.093 Uiso 1 1 calc R
C426 C 0.1894(16) 0.0355(14) 0.1290(12) 0.074(5) Uani 1 1 d .
H426 H 0.1971 -0.0219 0.1627 0.088 Uiso 1 1 calc R
B1 B 0.253(2) 0.755(2) 0.4647(14) 0.084(7) Uani 1 1 d .
B2 B 0.336(2) 0.2745(18) 0.5688(17) 0.090(7) Uani 1 1 d .
B3 B 0.493(4) 0.662(5) 0.981(3) 0.17(3) Uani 1 1 d .
B4 B 0.550(3) 0.167(3) 0.1780(18) 0.103(9) Uani 1 1 d .
F1 F 0.2112(14) 0.6998(12) 0.4288(10) 0.103(4) Uani 1 1 d .
F2 F 0.1670(15) 0.8587(14) 0.4695(11) 0.118(6) Uani 1 1 d .
F3 F 0.3437(16) 0.7592(16) 0.4363(10) 0.113(5) Uani 1 1 d .
F4 F 0.2866(12) 0.6998(17) 0.5270(12) 0.120(6) Uani 1 1 d .
F5 F 0.433(4) 0.227(4) 0.607(3) 0.28(3) Uani 1 1 d .
F6 F 0.3014(13) 0.3813(13) 0.5544(11) 0.113(5) Uani 1 1 d .
F7 F 0.354(3) 0.223(2) 0.5174(13) 0.162(10) Uani 1 1 d .
F8 F 0.246(3) 0.247(2) 0.592(3) 0.24(2) Uani 1 1 d .
F9 F 0.404(2) 0.779(3) 0.9862(17) 0.159(9) Uani 1 1 d .
F10 F 0.580(2) 0.670(3) 0.9602(19) 0.172(11) Uani 1 1 d .
F11 F 0.504(2) 0.605(5) 1.038(2) 0.213(18) Uani 1 1 d .
F12 F 0.432(3) 0.635(4) 0.933(3) 0.22(2) Uani 1 1 d .
F13 F 0.4954(13) 0.2738(16) 0.1978(11) 0.117(5) Uani 1 1 d .
F14 F 0.6279(18) 0.174(2) 0.1304(15) 0.147(8) Uani 1 1 d .
F15 F 0.4651(12) 0.1534(14) 0.1438(9) 0.101(4) Uani 1 1 d .
F16 F 0.6061(13) 0.0885(15) 0.2224(12) 0.123(6) Uani 1 1 d .
N1 N 0.0157(10) 0.6116(12) 0.5754(9) 0.066(3) Uani 1 1 d .
N2 N -0.0564(10) 0.7644(13) 0.6190(8) 0.061(3) Uani 1 1 d .
N3 N -0.4659(12) 0.4548(12) 0.6274(10) 0.074(4) Uani 1 1 d .
N4 N -0.4366(12) 0.3924(12) 0.7261(10) 0.072(4) Uani 1 1 d .
N5 N 0.2443(13) 0.5239(15) 0.1060(10) 0.074(4) Uani 1 1 d .
N6 N 0.1666(13) 0.6909(17) 0.1258(10) 0.079(4) Uani 1 1 d .
N7 N -0.2514(11) 0.3957(12) 0.1650(9) 0.072(4) Uani 1 1 d .
N8 N -0.2212(11) 0.3315(10) 0.2662(9) 0.067(4) Uani 1 1 d .
P1 P -0.1292(3) 0.2495(3) 0.6805(2) 0.0619(9) Uani 1 1 d .
P2 P -0.3167(3) 0.8110(4) 0.5239(2) 0.0613(9) Uani 1 1 d .
P3 P -0.0779(3) 0.7081(4) 0.0287(2) 0.0625(9) Uani 1 1 d .
P4 P 0.0801(4) 0.1893(4) 0.2180(3) 0.0657(10) Uani 1 1 d .
S1 S -0.1105(3) 0.5034(3) 0.6799(2) 0.0627(10) Uani 1 1 d .
S2 S -0.3693(3) 0.6310(3) 0.6443(3) 0.0686(11) Uani 1 1 d .
S3 S 0.1016(3) 0.4438(3) 0.2106(3) 0.0643(10) Uani 1 1 d .
S4 S -0.1507(3) 0.5711(3) 0.1729(3) 0.0683(11) Uani 1 1 d .
Pd3 Pd 0.00537(7) 0.59055(8) 0.12510(6) 0.0586(4) Uani 1 1 d .
Pd4 Pd -0.03680(7) 0.37977(8) 0.20557(6) 0.0593(4) Uani 1 1 d .
Pd1 Pd -0.24838(8) 0.43878(8) 0.67102(6) 0.0606(4) Uani 1 1 d .
Pd2 Pd -0.21776(7) 0.66724(8) 0.60628(6) 0.0596(4) Uani 1 1 d .

loop_
_atom_site_aniso_label
_atom_site_aniso_U_11
_atom_site_aniso_U_22
_atom_site_aniso_U_33
_atom_site_aniso_U_23
_atom_site_aniso_U_13
_atom_site_aniso_U_12
C1 0.033(7) 0.091(12) 0.067(10) -0.009(9) -0.023(7) -0.003(7)
C2 0.037(6) 0.067(8) 0.098(12) -0.030(8) -0.002(7) -0.019(6)
C3 0.039(7) 0.063(10) 0.079(13) -0.0045(9) -0.0034(8) -0.023(7)
C4 0.030(6) 0.106(13) 0.087(11) -0.020(9) -0.002(6) -0.044(8)
C5 0.039(7) 0.088(10) 0.063(9) 0.001(7) -0.007(6) -0.041(7)
C6 0.055(8) 0.037(6) 0.144(18) -0.040(9) -0.011(9) -0.014(6)
C7 0.041(7) 0.049(7) 0.113(15) 0.009(8) -0.019(8) -0.011(6)
C8 0.047(7) 0.052(7) 0.111(14) -0.018(8) -0.022(9) -0.005(6)
C9 0.044(7) 0.083(12) 0.067(9) -0.005(8) 0.012(6) -0.027(8)
C10 0.033(8) 0.082(12) 0.080(2) -0.003(12) -0.015(9) -0.005(7)
C11 0.051(8) 0.042(6) 0.097(13) 0.004(7) 0.003(8) -0.012(5)
C12 0.030(6) 0.077(10) 0.112(15) -0.015(10) -0.006(7) -0.013(6)
C13 0.030(7) 0.111(14) 0.060(9) -0.011(9) -0.015(6) -0.007(8)
C14 0.038(6) 0.052(7) 0.128(16) -0.034(8) 0.007(8) -0.023(6)
C15 0.046(8) 0.066(14) 0.073(9) -0.0044(9) -0.0063(7) -0.027(9)
C16 0.027(6) 0.080(10) 0.093(12) -0.009(9) 0.004(6) -0.026(6)
C17 0.041(7) 0.092(11) 0.076(11) 0.004(8) -0.005(6) -0.042(7)
C18 0.068(9) 0.044(7) 0.095(12) -0.016(7) -0.016(8) -0.022(6)
C19 0.059(9) 0.057(8) 0.081(12) 0.023(8) -0.002(8) -0.019(7)
C20 0.077(12) 0.129(18) 0.072(11) 0.005(11) -0.037(10) -0.064(13)
C21 0.029(6) 0.071(9) 0.081(11) -0.008(8) 0.006(6) -0.027(6)
C22 0.060(10) 0.078(11) 0.096(14) 0.016(10) -0.017(9) -0.032(9)
C23 0.061(8) 0.058(8) 0.042(7) 0.028(6) -0.014(6) -0.017(6)
C24 0.049(8) 0.116(14) 0.057(9) -0.018(9) -0.009(6) -0.034(9)
C51 0.054(7) 0.061(8) 0.071(9) -0.010(7) -0.003(6) -0.030(6)
C52 0.067(10) 0.072(10) 0.105(14) -0.011(9) -0.014(9) -0.048(8)
C53 0.104(17) 0.13(2) 0.109(19) -0.010(15) 0.026(15) -0.087(17)
C54 0.069(12) 0.077(12) 0.19(3) -0.037(16) -0.023(16) -0.026(10)
C55 0.110(18) 0.17(3) 0.067(12) -0.016(13) 0.014(11) -0.10(2)
C56 0.074(10) 0.103(13) 0.070(10) -0.009(9) -0.004(8) -0.066(10)
C61 0.080(12) 0.079(11) 0.084(13) -0.012(9) -0.003(10) -0.039(9)
C62 0.065(12) 0.082(19) 0.070(3) -0.005(2) 0.013(5) -0.033(12)
C63 0.065(15) 0.090(3) 0.086(5) -0.04(3) 0.03(2) -0.022(16)
C64 0.077(14) 0.094(15) 0.13(2) -0.027(14) 0.017(13) -0.026(11)
C65 0.089(15) 0.100(15) 0.102(17) -0.006(13) 0.003(12) -0.045(12)
C66 0.065(10) 0.114(16) 0.072(11) -0.006(10) 0.019(9) -0.042(10)
C71 0.068(9) 0.067(9) 0.087(11) -0.024(8) 0.000(8) -0.043(8)
C72 0.048(8) 0.074(10) 0.122(17) -0.026(10) -0.004(9) -0.031(7)
C73 0.073(11) 0.070(10) 0.122(19) -0.014(11) -0.023(12) -0.027(9)
C74 0.089(18) 0.090(2) 0.100(3) -0.027(2) -0.02(2) -0.032(16)
C75 0.065(11) 0.099(3) 0.062(11) -0.025(13) 0.002(9) -0.030(14)
C76 0.065(10) 0.105(14) 0.074(11) 0.000(10) -0.008(8) -0.037(10)
C81 0.046(7) 0.062(8) 0.120(16) -0.021(9) 0.002(8) -0.024(6)
C82 0.070(11) 0.087(12) 0.107(16) -0.004(11) -0.008(11) -0.044(10)
C83 0.083(12) 0.079(11) 0.101(15) -0.021(10) 0.000(11) -0.049(10)
C84 0.053(9) 0.072(10) 0.094(14) -0.015(9) -0.017(9) 0.007(8)
C85 0.050(8) 0.075(11) 0.112(16) 0.020(11) -0.004(9) -0.010(8)
C86 0.061(10) 0.092(13) 0.114(18) -0.018(12) -0.015(10) -0.029(9)
C101 0.042(7) 0.056(8) 0.102(13) -0.020(8) 0.004(7) -0.015(6)
C102 0.038(6) 0.079(9) 0.063(8) -0.005(7) -0.009(6) -0.029(6)
C103 0.044(7) 0.096(13) 0.094(13) -0.030(10) -0.003(8) -0.031(8)
C104 0.053(8) 0.082(11) 0.074(11) 0.006(8) -0.008(7) -0.028(8)
C105 0.066(10) 0.076(10) 0.091(13) 0.008(9) -0.005(9) -0.046(9)
C106 0.051(8) 0.080(10) 0.096(13) -0.008(9) 0.005(8) -0.044(8)
C111 0.039(7) 0.075(9) 0.066(9) -0.005(7) -0.005(6) -0.026(6)
C112 0.047(8) 0.083(11) 0.080(11) -0.013(9) -0.001(7) -0.023(7)
C113 0.068(11) 0.082(15) 0.066(11) 0.013(10) -0.022(9) 0.004(10)
C114 0.070(12) 0.076(11) 0.102(16) -0.003(11) -0.029(11) -0.013(9)
C115 0.072(9) 0.064(8) 0.078(10) -0.010(7) -0.012(7) -0.024(7)
C116 0.070(10) 0.088(12) 0.074(11) -0.010(9) -0.017(9) -0.040(9)
C121 0.073(9) 0.025(5) 0.100(12) -0.007(6) 0.014(8) -0.021(5)
C122 0.053(7) 0.050(7) 0.074(9) -0.021(6) -0.011(6) -0.021(6)
C123 0.055(8) 0.051(7) 0.115(14) -0.031(8) 0.009(8) -0.036(6)
C124 0.116(17) 0.088(13) 0.088(14) 0.007(11) -0.012(12) -0.071(13)
C125 0.068(11) 0.053(8) 0.14(2) 0.016(10) -0.014(12) -0.026(8)
C126 0.051(8) 0.057(8) 0.113(15) -0.005(8) -0.012(9) -0.026(7)
C201 0.048(8) 0.095(12) 0.090(12) -0.032(10) -0.008(7) -0.035(8)
C202 0.043(7) 0.080(10) 0.070(9) 0.020(8) -0.017(6) -0.029(7)
C203 0.066(10) 0.084(17) 0.076(13) -0.009(12) 0.003(9) -0.057(12)
C204 0.056(8) 0.052(7) 0.099(13) 0.018(8) -0.026(8) -0.027(6)
C205 0.079(11) 0.055(8) 0.077(11) -0.002(7) -0.001(8) -0.030(8)
C206 0.042(7) 0.071(9) 0.077(10) 0.011(7) -0.015(6) -0.025(6)
C211 0.046(8) 0.072(9) 0.074(11) -0.004(8) -0.007(7) -0.030(7)
C212 0.050(8) 0.050(7) 0.086(11) 0.009(7) -0.012(7) -0.016(6)
C213 0.053(8) 0.070(9) 0.073(10) -0.019(7) 0.024(7) -0.026(7)
C214 0.033(6) 0.080(10) 0.105(14) -0.007(9) 0.008(7) -0.021(6)
C215 0.037(7) 0.061(8) 0.124(16) -0.010(9) 0.006(8) -0.028(6)
C216 0.071(10) 0.042(6) 0.076(10) 0.002(6) -0.017(8) -0.019(6)
C221 0.055(8) 0.096(12) 0.072(11) 0.006(9) -0.021(8) -0.033(8)
C222 0.051(8) 0.109(14) 0.071(11) -0.031(10) -0.006(7) -0.008(9)
C223 0.052(10) 0.15(2) 0.12(2) -0.031(17) -0.012(11) -0.051(13)
C224 0.070(13) 0.12(2) 0.14(2) -0.050(19) -0.016(13) -0.042(13)
C225 0.110(17) 0.110(17) 0.105(18) -0.033(14) -0.012(14) -0.073(15)
C226 0.091(12) 0.071(10) 0.120(17) -0.045(10) -0.023(11) -0.048(9)
C301 0.058(9) 0.083(11) 0.093(13) -0.004(9) -0.011(8) -0.046(8)
C302 0.062(7) 0.071(8) 0.083(11) 0.005(7) -0.001(7) -0.023(6)
C303 0.103(15) 0.105(15) 0.077(12) 0.009(10) -0.013(11) -0.076(13)
C304 0.072(11) 0.090(13) 0.096(14) -0.008(10) -0.003(10) -0.049(10)
C305 0.107(17) 0.052(9) 0.100(2) 0.004(11) -0.024(15) -0.036(10)
C306 0.117(17) 0.071(10) 0.069(11) -0.004(8) -0.009(11) -0.050(11)
C311 0.075(7) 0.057(7) 0.085(11) 0.000(7) -0.005(7) -0.016(6)
C312 0.052(8) 0.049(7) 0.110(15) 0.000(8) -0.002(9) -0.022(6)
C313 0.054(11) 0.077(12) 0.110(3) -0.032(15) -0.033(14) -0.013(9)
C314 0.040(8) 0.085(18) 0.097(16) 0.014(14) 0.015(9) -0.012(9)
C315 0.051(9) 0.098(13) 0.090(15) 0.011(11) -0.020(9) -0.026(9)
C316 0.061(10) 0.096(14) 0.100(2) 0.049(14) -0.041(12) -0.045(10)
C321 0.052(8) 0.067(9) 0.101(14) 0.002(9) -0.013(8) -0.032(7)
C322 0.065(9) 0.078(9) 0.058(8) 0.007(7) -0.021(7) -0.038(8)
C323 0.076(11) 0.067(10) 0.098(14) -0.032(9) -0.002(10) -0.042(9)
C324 0.092(13) 0.114(15) 0.082(13) -0.027(11) -0.023(10) -0.068(12)
C325 0.073(10) 0.082(11) 0.101(14) -0.049(11) 0.013(10) -0.032(9)
C326 0.067(10) 0.078(11) 0.093(14) -0.016(10) 0.022(9) -0.011(9)
C401 0.028(6) 0.054(7) 0.094(12) 0.005(7) 0.000(6) -0.012(5)
C402 0.040(7) 0.072(9) 0.101(14) -0.009(9) -0.004(8) -0.016(7)
C403 0.047(9) 0.072(11) 0.100(2) 0.022(13) -0.018(11) 0.006(8)
C404 0.064(10) 0.094(13) 0.092(14) 0.008(11) -0.036(10) -0.037(10)
C405 0.082(13) 0.116(16) 0.061(10) -0.004(10) -0.028(9) -0.041(12)
C406 0.056(8) 0.060(8) 0.099(13) -0.009(8) -0.022(8) -0.019(7)
C411 0.064(9) 0.054(7) 0.079(10) 0.009(7) -0.015(8) -0.033(7)
C412 0.054(9) 0.076(10) 0.089(12) -0.002(9) -0.019(8) -0.029(8)
C413 0.071(14) 0.048(9) 0.073(4) 0.029(14) -0.012(19) -0.011(9)
C414 0.068(10) 0.064(9) 0.092(12) 0.016(8) -0.006(9) -0.044(8)
C415 0.049(8) 0.082(10) 0.090(13) -0.023(9) 0.019(8) -0.044(8)
C416 0.032(6) 0.069(9) 0.099(13) -0.015(8) -0.004(7) -0.018(6)
C421 0.039(7) 0.076(9) 0.098(13) -0.021(9) 0.005(7) -0.028(6)
C422 0.067(9) 0.076(10) 0.070(10) -0.001(8) -0.019(8) -0.041(8)
C423 0.063(9) 0.048(7) 0.099(13) 0.007(7) -0.016(9) -0.028(7)
C424 0.084(18) 0.072(16) 0.065(12) -0.025(11) -0.011(11) -0.025(13)
C425 0.065(10) 0.083(11) 0.075(11) -0.015(9) 0.000(8) -0.023(9)
C426 0.064(9) 0.048(7) 0.108(15) -0.007(8) -0.001(9) -0.024(6)
B1 0.078(12) 0.086(14) 0.113(16) 0.019(12) -0.034(12) -0.037(11)
B2 0.072(13) 0.055(10) 0.12(2) -0.009(11) -0.021(12) -0.004(9)
B3 0.11(3) 0.17(4) 0.15(4) 0.03(3) 0.08(3) -0.01(3)
B4 0.10(2) 0.12(2) 0.10(2) -0.027(16) -0.027(17) -0.054(17)
F1 0.100(9) 0.082(8) 0.139(13) -0.033(8) 0.000(9) -0.045(7)
F2 0.094(10) 0.089(9) 0.141(14) -0.031(9) -0.036(10) -0.008(7)
F3 0.117(11) 0.123(11) 0.140(13) -0.060(10) 0.049(10) -0.080(10)
F4 0.056(7) 0.121(12) 0.162(17) -0.002(11) -0.021(8) -0.026(7)
F5 0.20(3) 0.21(3) 0.39(7) -0.09(4) -0.18(4) -0.03(3)
F6 0.079(8) 0.099(9) 0.162(15) -0.016(9) -0.022(9) -0.040(7)
F7 0.25(3) 0.147(18) 0.127(16) -0.016(13) -0.007(18) -0.13(2)
F8 0.17(2) 0.097(14) 0.42(7) -0.05(2) 0.13(4) -0.046(15)
F9 0.099(12) 0.20(2) 0.19(2) -0.05(2) 0.024(14) -0.069(15)
F10 0.113(14) 0.22(3) 0.21(3) -0.10(2) 0.065(17) -0.089(17)
F11 0.098(15) 0.31(5) 0.19(3) 0.00(3) -0.029(17) -0.07(2)
F12 0.15(2) 0.24(4) 0.27(4) -0.13(3) -0.06(3) -0.06(2)
F13 0.073(8) 0.127(11) 0.163(16) -0.056(11) -0.006(9) -0.046(8)
F14 0.095(11) 0.17(2) 0.19(2) -0.029(16) 0.023(13) -0.070(13)
F15 0.068(6) 0.104(9) 0.130(12) -0.043(8) -0.004(7) -0.029(6)
F16 0.078(8) 0.098(10) 0.171(18) 0.011(10) -0.034(10) -0.029(7)
N1 0.029(5) 0.061(7) 0.100(11) -0.017(7) 0.007(6) -0.011(5)
N2 0.035(6) 0.073(8) 0.071(8) -0.013(6) 0.003(5) -0.018(5)
N3 0.041(6) 0.058(7) 0.102(11) 0.018(7) -0.018(7) -0.013(5)
N4 0.047(7) 0.051(6) 0.082(12) -0.009(7) -0.013(7) -0.009(5)
N5 0.046(7) 0.082(10) 0.095(11) -0.010(8) -0.004(7) -0.030(7)
N6 0.046(7) 0.095(11) 0.095(11) -0.018(9) -0.010(7) -0.029(7)
N7 0.041(6) 0.064(7) 0.099(11) 0.024(7) -0.004(6) -0.025(5)
N8 0.043(6) 0.039(5) 0.105(11) 0.007(6) -0.010(6) -0.012(4)
P1 0.0474(18) 0.058(2) 0.075(3) -0.0072(17) -0.0076(17) -0.0186(15)
P2 0.0371(16) 0.065(2) 0.079(3) -0.0112(18) -0.0069(15) -0.0194(14)
P3 0.0491(19) 0.064(2) 0.073(2) -0.0056(17) -0.0077(16) -0.0253(16)
P4 0.0471(19) 0.071(2) 0.077(3) -0.0020(19) -0.0101(17) -0.0273(17)
S1 0.0372(16) 0.0569(18) 0.087(3) 0.0039(17) -0.0116(16) -0.0182(14)
S2 0.0361(16) 0.0546(19) 0.103(3) 0.0035(19) -0.0062(17) -0.0135(14)
S3 0.0439(17) 0.0592(19) 0.086(3) 0.0095(18) -0.0130(17) -0.0247(15)
S4 0.0375(16) 0.0649(19) 0.075(3) 0.0093(19) -0.0087(17) -0.0207(14)
Pd3 0.0410(5) 0.0612(6) 0.0727(7) -0.0041(5) -0.0062(4) -0.0233(4)
Pd4 0.0409(5) 0.0618(6) 0.0717(7) -0.0015(5) -0.0071(4) -0.0219(4)
Pd1 0.0403(5) 0.0590(6) 0.0784(8) -0.0051(5) -0.0070(5) -0.0194(4)
Pd2 0.0392(5) 0.0619(6) 0.0771(8) -0.0082(5) -0.0071(4) -0.0220(4)

loop_
_atom_type_symbol
_atom_type_description
_atom_type_scat_dispersion_real
_atom_type_scat_dispersion_imag
_atom_type_scat_source
C C 0.0180 0.0090 'International Tables Vol C Tables 4.2.6.8 and 6.1.1.4'
H H 0.0000 0.0000 'International Tables Vol C Tables 4.2.6.8 and 6.1.1.4'
B B 0.0090 0.0040 'International Tables Vol C Tables 4.2.6.8 and 6.1.1.4'
F F 0.0730 0.0530 'International Tables Vol C Tables 4.2.6.8 and 6.1.1.4'
N N 0.0310 0.0180 'International Tables Vol C Tables 4.2.6.8 and 6.1.1.4'
P P 0.2960 0.4330 'International Tables Vol C Tables 4.2.6.8 and 6.1.1.4'
Pd Pd 0.1220 3.9340 'International Tables Vol C Tables 4.2.6.8 and 6.1.1.4'
S S 0.3330 0.5570 'International Tables Vol C Tables 4.2.6.8 and 6.1.1.4'

loop_
_geom_angle_atom_site_label_1
_geom_angle_atom_site_label_2
_geom_angle_atom_site_label_3
_geom_angle
C2 C1 S1 115.2(11)
C2 C1 H1A 108.5
S1 C1 H1A 108.5
C2 C1 H1B 108.5
S1 C1 H1B 108.5
H1A C1 H1B 107.5
N1 C2 C1 113.1(17)
N1 C2 H2A 109.0
C1 C2 H2A 109.0
N1 C2 H2B 109.0
C1 C2 H2B 109.0
H2A C2 H2B 107.8
N2 C3 N1 111.6(17)
N2 C3 Pd2 126.9(13)
N1 C3 Pd2 118.2(15)
N1 C4 C5 100.9(12)
N1 C4 H4A 111.6
C5 C4 H4A 111.6
N1 C4 H4B 111.6
C5 C4 H4B 111.6
H4A C4 H4B 109.4
N2 C5 C51 117.1(15)
N2 C5 C4 100.1(12)
C51 C5 C4 112.0(13)
N2 C5 H5 109.1
C51 C5 H5 109.1
C4 C5 H5 109.1
N2 C6 H6A 109.5
N2 C6 H6B 109.5
H6A C6 H6B 109.5
N2 C6 H6C 109.5
H6A C6 H6C 109.5
H6B C6 H6C 109.5
C8 C7 S2 113.8(10)
C8 C7 H7A 108.8
S2 C7 H7A 108.8
C8 C7 H7B 108.8
S2 C7 H7B 108.8
H7A C7 H7B 107.7
N3 C8 C7 111.1(18)
N3 C8 H8A 109.4
C7 C8 H8A 109.4
N3 C8 H8B 109.4
C7 C8 H8B 109.4
H8A C8 H8B 108.0
N4 C9 N3 107.3(14)
N4 C9 Pd1 132.9(15)
N3 C9 Pd1 119.8(11)
N3 C10 C11 99.4(15)
N3 C10 H10A 111.9
C11 C10 H10A 111.9
N3 C10 H10B 111.9
C11 C10 H10B 111.9
H10A C10 H10B 109.6
C61 C11 N4 120(2)
C61 C11 C10 115.7(16)
N4 C11 C10 97.0(15)
C61 C11 H11 107.7
N4 C11 H11 107.8
C10 C11 H11 107.7
N4 C12 H12A 109.5
N4 C12 H12B 109.5
H12A C12 H12B 109.5
N4 C12 H12C 109.5
H12A C12 H12C 109.5
H12B C12 H12C 109.5
C14 C13 S3 116.9(13)
C14 C13 H13A 108.1
S3 C13 H13A 108.1
C14 C13 H13B 108.1
S3 C13 H13B 108.1
H13A C13 H13B 107.3
C13 C14 N5 113.2(18)
C13 C14 H14A 108.9
N5 C14 H14A 108.9
C13 C14 H14B 108.9
N5 C14 H14B 108.9
H14A C14 H14B 107.7
N6 C15 N5 106.8(18)
N6 C15 Pd3 131.4(14)
N5 C15 Pd3 120.0(19)
N5 C16 C17 101.5(13)
N5 C16 H16A 111.5
C17 C16 H16A 111.5
N5 C16 H16B 111.5
C17 C16 H16B 111.5
H16A C16 H16B 109.3
N6 C17 C16 101.3(14)
N6 C17 C71 114.3(17)
C16 C17 C71 114.8(15)
N6 C17 H17 108.7
C16 C17 H17 108.7
C71 C17 H17 108.7
N6 C18 H18A 109.5
N6 C18 H18B 109.5
H18A C18 H18B 109.5
N6 C18 H18C 109.5
H18A C18 H18C 109.5
H18B C18 H18C 109.5
C20 C19 S4 112.8(12)
C20 C19 H19A 109.0
S4 C19 H19A 109.0
C20 C19 H19B 109.0
S4 C19 H19B 109.0
H19A C19 H19B 107.8
N7 C20 C19 112(2)
N7 C20 H20A 109.2
C19 C20 H20A 109.3
N7 C20 H20B 109.2
C19 C20 H20B 109.3
H20A C20 H20B 107.9
N7 C21 N8 111.2(13)
N7 C21 Pd4 122.5(13)
N8 C21 Pd4 126.2(13)
N7 C22 C23 103.6(15)
N7 C22 H22A 111.0
C23 C22 H22A 111.0
N7 C22 H22B 111.1
C23 C22 H22B 111.0
H22A C22 H22B 109.0
N8 C23 C81 114.2(16)
N8 C23 C22 98.3(14)
C81 C23 C22 119.1(16)
N8 C23 H23 108.2
C81 C23 H23 108.2
C22 C23 H23 108.2
N8 C24 H24A 109.5
N8 C24 H24B 109.5
H24A C24 H24B 109.5
N8 C24 H24C 109.5
H24A C24 H24C 109.5
H24B C24 H24C 109.5
C52 C51 C56 117.0(17)
C52 C51 C5 123.3(17)
C56 C51 C5 118.9(13)
C53 C52 C51 120(2)
C53 C52 H52 119.8
C51 C52 H52 119.8
C54 C53 C52 121(2)
C54 C53 H53 119.6
C52 C53 H53 119.6
C53 C54 C55 120(3)
C53 C54 H54 119.8
C55 C54 H54 119.8
C56 C55 C54 121(3)
C56 C55 H55 119.6
C54 C55 H55 119.6
C55 C56 C51 120.7(16)
C55 C56 H56 119.7
C51 C56 H56 119.6
C11 C61 C66 124(2)
C11 C61 C62 122(2)
C66 C61 C62 114(2)
C61 C62 C63 125(3)
C61 C62 H62 117.7
C64 C63 C62 120(4)
C64 C63 H63 119.8
C62 C63 H63 119.8
C63 C64 C65 114(3)
C63 C64 H64 123.1
C66 C65 C64 125(2)
C66 C65 H65 117.3
C64 C65 H65 117.3
C65 C66 C61 121(2)
C65 C66 H66 119.3
C61 C66 H66 119.3
C72 C71 C76 122.1(19)
C72 C71 C17 118.9(18)
C76 C71 C17 119.0(15)
C73 C72 C71 121(2)
C73 C72 H72 119.6
C71 C72 H72 119.6
C72 C73 C74 116(2)
C72 C73 H73 122.2
C74 C73 H73 122.2
C75 C74 C73 125(3)
C75 C74 H74 117.6
C73 C74 H74 117.6
C76 C75 C74 116(3)
C76 C75 H75 122.2
C74 C75 H75 122.2
C75 C76 C71 121(2)
C75 C76 H76 119.5
C71 C76 H76 119.5
C86 C81 C82 123(2)
C86 C81 C23 117.4(19)
C82 C81 C23 119.8(18)
C83 C82 C81 116(2)
C83 C82 H82 121.9
C81 C82 H82 121.9
C82 C83 C84 123(2)
C82 C83 H83 118.5
C84 C83 H83 118.5
C85 C84 C83 121(2)
C85 C84 H84 119.3
C83 C84 H84 119.3
C84 C85 C86 118(2)
C84 C85 H85 121.0
C86 C85 H85 121.0
C81 C86 C85 116(2)
C81 C86 H86 122.2
C85 C86 H86 122.2
C106 C101 C102 114.7(18)
C106 C101 P1 126.4(14)
C102 C101 P1 118.7(14)
C103 C102 C101 118.2(18)
C103 C102 H102 120.9
C101 C102 H102 120.9
C102 C103 C104 121(2)
C102 C103 H103 119.4
C104 C103 H103 119.4
C105 C104 C103 121(2)
C105 C104 H104 119.4
C103 C104 H104 119.4
C104 C105 C106 118.8(18)
C104 C105 H105 120.6
C106 C105 H105 120.6
C101 C106 C105 125.7(19)
C101 C106 H106 117.1
C105 C106 H106 117.2
C112 C111 C116 120.8(16)
C112 C111 P1 123.7(15)
C116 C111 P1 115.5(13)
C113 C112 C111 121(2)
C113 C112 H112 119.6
C111 C112 H112 119.6
C112 C113 C114 119(2)
C112 C113 H113 120.2
C114 C113 H113 120.3
C115 C114 C113 123(2)
C115 C114 H114 118.4
C113 C114 H114 118.4
C114 C115 C116 118.4(19)
C114 C115 H115 120.8
C116 C115 H115 120.8
C115 C116 C111 116.8(18)
C115 C116 H116 121.6
C111 C116 H116 121.6
C126 C121 C122 116.8(15)
C126 C121 P1 123.2(15)
C122 C121 P1 120.0(14)
C123 C122 C121 124.0(17)
C123 C122 H122 118.0
C121 C122 H122 118.0
C122 C123 C124 118.9(17)
C122 C123 H123 120.6
C124 C123 H123 120.6
C125 C124 C123 117.3(17)
C125 C124 H124 121.3
C123 C124 H124 121.3
C124 C125 C126 124(2)
C124 C125 H125 117.8
C126 C125 H125 117.8
C121 C126 C125 118.4(18)
C121 C126 H126 120.8
C125 C126 H126 120.8
C206 C201 C202 115.2(18)
C206 C201 P2 124.8(15)
C202 C201 P2 119.6(15)
C201 C202 C203 123(2)
C201 C202 H202 118.6
C203 C202 H202 118.6
C202 C203 C204 117.6(19)
C202 C203 H203 121.2
C204 C203 H203 121.2
C205 C204 C203 118.1(16)
C205 C204 H204 120.9
C203 C204 H204 120.9
C204 C205 C206 124.6(18)
C204 C205 H205 117.7
C206 C205 H205 117.7
C201 C206 C205 121.0(18)
C201 C206 H206 119.5
C205 C206 H206 119.5
C212 C211 C216 120.4(17)
C212 C211 P2 116.2(13)
C216 C211 P2 123.1(16)
C211 C212 C213 123.1(17)
C211 C212 H212 118.4
C213 C212 H212 118.4
C214 C213 C212 116.9(17)
C214 C213 H213 121.5
C212 C213 H213 121.6
C213 C214 C215 121.8(15)
C213 C214 H214 119.1
C215 C214 H214 119.1
C216 C215 C214 119.3(17)
C216 C215 H215 120.3
C214 C215 H215 120.3
C215 C216 C211 118.1(19)
C215 C216 H216 120.9
C211 C216 H216 120.9
C222 C221 C226 120(2)
C222 C221 P2 123.9(19)
C226 C221 P2 115.9(15)
C221 C222 C223 123(3)
C221 C222 H222 118.7
C223 C222 H222 118.7
C224 C223 C222 114(3)
C224 C223 H223 122.9
C222 C223 H223 122.9
C225 C224 C223 123(3)
C225 C224 H224 118.3
C223 C224 H224 118.3
C224 C225 C226 122(3)
C224 C225 H225 118.8
C226 C225 H225 118.8
C225 C226 C221 117(2)
C225 C226 H226 121.6
C221 C226 H226 121.6
C302 C301 C306 118.2(18)
C302 C301 P3 119.1(15)
C306 C301 P3 122.6(17)
C301 C302 C303 119.9(19)
C301 C302 H302 120.1
C303 C302 H302 120.1
C304 C303 C302 122(2)
C304 C303 H303 119.2
C302 C303 H303 119.2
C303 C304 C305 123(2)
C303 C304 H304 118.7
C305 C304 H304 118.7
C304 C305 C306 116(2)
C304 C305 H305 121.9
C306 C305 H305 121.9
C301 C306 C305 121(2)
C301 C306 H306 119.4
C305 C306 H306 119.4
C312 C311 C316 114(2)
C312 C311 P3 121.7(14)
C316 C311 P3 123(2)
C313 C312 C311 122(2)
C313 C312 H312 119.2
C311 C312 H312 119.2
C314 C313 C312 122(3)
C314 C313 H313 119.1
C312 C313 H313 119.1
C313 C314 C315 125(2)
C313 C314 H314 117.5
C315 C314 H314 117.5
C314 C315 C316 115(2)
C314 C315 H315 122.5
C316 C315 H315 122.5
C311 C316 C315 120(3)
C311 C316 H316 119.8
C315 C316 H316 119.8
C322 C321 C326 124(2)
C322 C321 P3 124.2(14)
C326 C321 P3 111.7(17)
C321 C322 C323 121.4(18)
C321 C322 H322 119.3
C323 C322 H322 119.3
C324 C323 C322 123(2)
C324 C323 H323 118.3
C322 C323 H323 118.3
C323 C324 C325 119.5(18)
C323 C324 H324 120.2
C325 C324 H324 120.2
C324 C325 C326 117(2)
C324 C325 H325 121.7
C326 C325 H325 121.7
C321 C326 C325 115(2)
C321 C326 H326 122.4
C325 C326 H326 122.4
C402 C401 C406 118.4(17)
C402 C401 P4 127.3(16)
C406 C401 P4 114.2(11)
C403 C402 C401 121(2)
C403 C402 H402 119.5
C401 C402 H402 119.5
C402 C403 C404 124(2)
C402 C403 H403 117.8
C404 C403 H403 117.9
C403 C404 C405 119.3(16)
C403 C404 H404 120.4
C405 C404 H404 120.4
C404 C405 C406 115(2)
C404 C405 H405 122.3
C406 C405 H405 122.3
C401 C406 C405 121.1(18)
C401 C406 H406 119.4
C405 C406 H406 119.4
C416 C411 C412 118.2(16)
C416 C411 P4 117.5(13)
C412 C411 P4 124.3(13)
C413 C412 C411 121.8(19)
C413 C412 H412 119.1
C411 C412 H412 119.1
C414 C413 C412 121(2)
C414 C413 H413 119.7
C412 C413 H413 119.7
C413 C414 C415 119.0(15)
C413 C414 H414 120.5
C415 C414 H414 120.5
C416 C415 C414 119.5(17)
C416 C415 H415 120.2
C414 C415 H415 120.3
C411 C416 C415 120.5(18)
C411 C416 H416 119.8
C415 C416 H416 119.8
C422 C421 C426 110.6(18)
C422 C421 P4 126.4(15)
C426 C421 P4 122.8(16)
C423 C422 C421 126.2(18)
C423 C422 H422 116.9
C421 C422 H422 116.9
C424 C423 C422 119(2)
C424 C423 H423 120.3
C422 C423 H423 120.3
C423 C424 C425 125(2)
C423 C424 H424 117.7
C425 C424 H424 117.7
C426 C425 C424 118(2)
C426 C425 H425 121.2
C424 C425 H425 121.2
C425 C426 C421 121.2(19)
C425 C426 H426 119.4
C421 C426 H426 119.4
F3 B1 F4 106.6(19)
F3 B1 F2 114(2)
F4 B1 F2 107(3)
F3 B1 F1 110(3)
F4 B1 F1 111(2)
F2 B1 F1 108.0(17)
F6 B2 F7 115(3)
F6 B2 F5 111(3)
F7 B2 F5 108(3)
F6 B2 F8 112(2)
F7 B2 F8 94(3)
F5 B2 F8 117(4)
F11 B3 F10 115(6)
F11 B3 F12 113(6)
F10 B3 F12 115(5)
F11 B3 F9 106(4)
F10 B3 F9 108(5)
F12 B3 F9 98(4)
F16 B4 F13 116(3)
F16 B4 F14 106(3)
F13 B4 F14 106(3)
F16 B4 F15 115(3)
F13 B4 F15 106(2)
F14 B4 F15 107(3)
C3 N1 C2 123.9(17)
C3 N1 C4 108.9(16)
C2 N1 C4 116.5(13)
C3 N2 C6 122.6(13)
C3 N2 C5 111.9(15)
C6 N2 C5 123.5(15)
C9 N3 C10 110.3(19)
C9 N3 C8 120.2(13)
C10 N3 C8 120.0(15)
C9 N4 C11 118.8(18)
C9 N4 C12 121.0(16)
C11 N4 C12 118.9(17)
C15 N5 C16 112.6(18)
C15 N5 C14 122.7(18)
C16 N5 C14 117.9(14)
C15 N6 C18 123.0(15)
C15 N6 C17 113.5(18)
C18 N6 C17 122.9(17)
C21 N7 C20 123.3(14)
C21 N7 C22 109.0(16)
C20 N7 C22 121.6(15)
C21 N8 C23 115.0(15)
C21 N8 C24 124.7(14)
C23 N8 C24 119.3(14)
C121 P1 C111 106.6(9)
C121 P1 C101 105.8(9)
C111 P1 C101 105.5(8)
C121 P1 Pd1 118.1(6)
C111 P1 Pd1 111.3(6)
C101 P1 Pd1 108.7(6)
C201 P2 C221 101.4(10)
C201 P2 C211 100.3(9)
C221 P2 C211 107.1(9)
C201 P2 Pd2 120.8(6)
C221 P2 Pd2 112.3(7)
C211 P2 Pd2 113.4(6)
C311 P3 C301 106.5(9)
C311 P3 C321 106.4(9)
C301 P3 C321 100.6(10)
C311 P3 Pd3 111.3(7)
C301 P3 Pd3 119.0(6)
C321 P3 Pd3 111.9(6)
C421 P4 C401 106.4(8)
C421 P4 C411 102.2(9)
C401 P4 C411 106.7(8)
C421 P4 Pd4 108.9(7)
C401 P4 Pd4 111.4(6)
C411 P4 Pd4 120.1(6)
C1 S1 Pd2 105.4(7)
C1 S1 Pd1 119.7(8)
Pd2 S1 Pd1 90.74(13)
C7 S2 Pd2 117.2(8)
C7 S2 Pd1 105.3(6)
Pd2 S2 Pd1 90.87(13)
C13 S3 Pd3 104.7(7)
C13 S3 Pd4 118.5(9)
Pd3 S3 Pd4 90.15(14)
C19 S4 Pd4 105.5(6)
C19 S4 Pd3 119.9(7)
Pd4 S4 Pd3 89.81(14)
C15 Pd3 P3 92.5(6)
C15 Pd3 S3 88.2(6)
P3 Pd3 S3 168.94(19)
C15 Pd3 S4 162.1(5)
P3 Pd3 S4 100.37(15)
S3 Pd3 S4 81.51(14)
C21 Pd4 P4 95.8(5)
C21 Pd4 S4 85.6(5)
P4 Pd4 S4 169.84(19)
C21 Pd4 S3 163.2(5)
P4 Pd4 S3 98.85(15)
S4 Pd4 S3 81.37(14)
C9 Pd1 P1 97.1(6)
C9 Pd1 S2 83.4(6)
P1 Pd1 S2 171.5(2)
C9 Pd1 S1 161.0(6)
P1 Pd1 S1 98.34(14)
S2 Pd1 S1 83.01(14)
C3 Pd2 P2 92.1(6)
C3 Pd2 S1 88.7(6)
P2 Pd2 S1 172.07(18)
C3 Pd2 S2 168.2(6)
P2 Pd2 S2 96.79(15)
S1 Pd2 S2 83.56(14)

loop_
_geom_bond_atom_site_label_1
_geom_bond_atom_site_label_2
_geom_bond_distance
C1 C2 1.55(3)
C1 S1 1.777(19)
C1 H1A 0.9700
C1 H1B 0.9700
C2 N1 1.45(2)
C2 H2A 0.9700
C2 H2B 0.9700
C3 N2 1.30(3)
C3 N1 1.348(19)
C3 Pd2 2.04(2)
C4 N1 1.470(19)
C4 C5 1.58(3)
C4 H4A 0.9700
C4 H4B 0.9700
C5 N2 1.447(18)
C5 C51 1.48(2)
C5 H5 0.9800
C6 N2 1.43(2)
C6 H6A 0.9600
C6 H6B 0.9600
C6 H6C 0.9600
C7 C8 1.58(2)
C7 S2 1.82(2)
C7 H7A 0.9700
C7 H7B 0.9700
C8 N3 1.50(3)
C8 H8A 0.9700
C8 H8B 0.9700
C9 N4 1.20(3)
C9 N3 1.35(2)
C9 Pd1 2.049(12)
C10 N3 1.43(3)
C10 C11 1.57(4)
C10 H10A 0.9700
C10 H10B 0.9700
C11 C61 1.39(3)
C11 N4 1.43(3)
C11 H11 0.9800
C12 N4 1.56(3)
C12 H12A 0.9600
C12 H12B 0.9600
C12 H12C 0.9600
C13 C14 1.44(3)
C13 S3 1.816(18)
C13 H13A 0.9700
C13 H13B 0.9700
C14 N5 1.50(2)
C14 H14A 0.9700
C14 H14B 0.9700
C15 N6 1.29(3)
C15 N5 1.37(2)
C15 Pd3 1.99(3)
C16 N5 1.42(2)
C16 C17 1.52(3)
C16 H16A 0.9700
C16 H16B 0.9700
C17 N6 1.45(2)
C17 C71 1.57(3)
C17 H17 0.9800
C18 N6 1.45(2)
C18 H18A 0.9600
C18 H18B 0.9600
C18 H18C 0.9600
C19 C20 1.54(4)
C19 S4 1.85(2)
C19 H19A 0.9700
C19 H19B 0.9700
C20 N7 1.44(3)
C20 H20A 0.9700
C20 H20B 0.9700
C21 N7 1.25(3)
C21 N8 1.30(2)
C21 Pd4 2.040(13)
C22 N7 1.48(3)
C22 C23 1.52(2)
C22 H22A 0.9700
C22 H22B 0.9700
C23 N8 1.42(2)
C23 C81 1.49(3)
C23 H23 0.9800
C24 N8 1.54(2)
C24 H24A 0.9600
C24 H24B 0.9600
C24 H24C 0.9600
C51 C52 1.39(2)
C51 C56 1.44(3)
C52 C53 1.36(4)
C52 H52 0.9300
C53 C54 1.34(5)
C53 H53 0.9300
C54 C55 1.40(4)
C54 H54 0.9300
C55 C56 1.30(3)
C55 H55 0.9300
C56 H56 0.9300
C61 C66 1.411(17)
C61 C62 1.42(4)
C62 C63 1.45(6)
C62 H62 0.9300
C63 C64 1.41(6)
C63 H63 0.9300
C64 C65 1.44(5)
C64 H64 0.9300
C65 C66 1.40(4)
C65 H65 0.9300
C66 H66 0.9300
C71 C72 1.38(3)
C71 C76 1.43(3)
C72 C73 1.36(3)
C72 H72 0.9300
C73 C74 1.46(6)
C73 H73 0.9300
C74 C75 1.43(6)
C74 H74 0.9300
C75 C76 1.35(4)
C75 H75 0.9300
C76 H76 0.9300
C81 C86 1.38(3)
C81 C82 1.39(3)
C82 C83 1.34(4)
C82 H82 0.9300
C83 C84 1.37(4)
C83 H83 0.9300
C84 C85 1.30(4)
C84 H84 0.9300
C85 C86 1.50(4)
C85 H85 0.9300
C86 H86 0.9300
C101 C106 1.35(3)
C101 C102 1.48(2)
C101 P1 1.81(2)
C102 C103 1.37(3)
C102 H102 0.9300
C103 C104 1.39(3)
C103 H103 0.9300
C104 C105 1.31(3)
C104 H104 0.9300
C105 C106 1.37(3)
C105 H105 0.9300
C106 H106 0.9300
C111 C112 1.41(2)
C111 C116 1.51(3)
C111 P1 1.776(17)
C112 C113 1.41(3)
C112 H112 0.9300
C113 C114 1.46(4)
C113 H113 0.9300
C114 C115 1.38(4)
C114 H114 0.9300
C115 C116 1.51(2)
C115 H115 0.9300
C116 H116 0.9300
C121 C126 1.37(3)
C121 C122 1.44(3)
C121 P1 1.745(15)
C122 C123 1.38(2)
C122 H122 0.9300
C123 C124 1.43(3)
C123 H123 0.9300
C124 C125 1.35(4)
C124 H124 0.9300
C125 C126 1.45(3)
C125 H125 0.9300
C126 H126 0.9300
C201 C206 1.36(3)
C201 C202 1.39(3)
C201 P2 1.81(2)
C202 C203 1.40(3)
C202 H202 0.9300
C203 C204 1.40(3)
C203 H203 0.9300
C204 C205 1.30(3)
C204 H204 0.9300
C205 C206 1.36(3)
C205 H205 0.9300
C206 H206 0.9300
C211 C212 1.33(3)
C211 C216 1.43(3)
C211 P2 1.809(18)
C212 C213 1.44(2)
C212 H212 0.9300
C213 C214 1.34(3)
C213 H213 0.9300
C214 C215 1.46(4)
C214 H214 0.9300
C215 C216 1.39(3)
C215 H215 0.9300
C216 H216 0.9300
C221 C222 1.31(3)
C221 C226 1.50(3)
C221 P2 1.81(2)
C222 C223 1.50(4)
C222 H222 0.9300
C223 C224 1.40(5)
C223 H223 0.9300
C224 C225 1.35(5)
C224 H224 0.9300
C225 C226 1.38(4)
C225 H225 0.9300
C226 H226 0.9300
C301 C302 1.33(3)
C301 C306 1.39(3)
C301 P3 1.818(18)
C302 C303 1.39(2)
C302 H302 0.9300
C303 C304 1.31(4)
C303 H303 0.9300
C304 C305 1.35(4)
C304 H304 0.9300
C305 C306 1.43(4)
C305 H305 0.9300
C306 H306 0.9300
C311 C312 1.42(3)
C311 C316 1.42(3)
C311 P3 1.789(16)
C312 C313 1.31(3)
C312 H312 0.9300
C313 C314 1.27(4)
C313 H313 0.9300
C314 C315 1.34(4)
C314 H314 0.9300
C315 C316 1.47(4)
C315 H315 0.9300
C316 H316 0.9300
C321 C322 1.31(3)
C321 C326 1.42(3)
C321 P3 1.88(2)
C322 C323 1.34(3)
C322 H322 0.9300
C323 C324 1.34(3)
C323 H323 0.9300
C324 C325 1.47(4)
C324 H324 0.9300
C325 C326 1.50(3)
C325 H325 0.9300
C326 H326 0.9300
C401 C402 1.38(2)
C401 C406 1.439(18)
C401 P4 1.769(17)
C402 C403 1.37(4)
C402 H402 0.9300
C403 C404 1.39(5)
C403 H403 0.9300
C404 C405 1.44(4)
C404 H404 0.9300
C405 C406 1.49(2)
C405 H405 0.9300
C406 H406 0.9300
C411 C416 1.41(2)
C411 C412 1.42(3)
C411 P4 1.778(16)
C412 C413 1.39(3)
C412 H412 0.9300
C413 C414 1.38(3)
C413 H413 0.9300
C414 C415 1.45(3)
C414 H414 0.9300
C415 C416 1.42(2)
C415 H415 0.9300
C416 H416 0.9300
C421 C422 1.43(3)
C421 C426 1.51(3)
C421 P4 1.74(2)
C422 C423 1.35(3)
C422 H422 0.9300
C423 C424 1.24(3)
C423 H423 0.9300
C424 C425 1.44(4)
C424 H424 0.9300
C425 C426 1.36(3)
C425 H425 0.9300
C426 H426 0.9300
B1 F3 1.34(3)
B1 F4 1.36(3)
B1 F2 1.39(3)
B1 F1 1.41(3)
B2 F6 1.30(3)
B2 F7 1.32(4)
B2 F5 1.37(4)
B2 F8 1.44(5)
B3 F11 1.27(6)
B3 F10 1.27(6)
B3 F12 1.48(9)
B3 F9 1.52(6)
B4 F16 1.25(4)
B4 F13 1.43(4)
B4 F14 1.43(5)
B4 F15 1.44(3)
P1 Pd1 2.333(4)
P2 Pd2 2.294(4)
P3 Pd3 2.302(5)
P4 Pd4 2.336(5)
S1 Pd2 2.360(4)
S1 Pd1 2.381(4)
S2 Pd2 2.365(4)
S2 Pd1 2.370(4)
S3 Pd3 2.346(4)
S3 Pd4 2.370(4)
S4 Pd4 2.357(4)
S4 Pd3 2.374(4)

loop_
_geom_torsion_atom_site_label_1
_geom_torsion_atom_site_label_2
_geom_torsion_atom_site_label_3
_geom_torsion_atom_site_label_4
_geom_torsion
S1 C1 C2 N1 61.2(17)
N1 C4 C5 N2 24.2(17)
N1 C4 C5 C51 149.1(15)
S2 C7 C8 N3 59.9(18)
N3 C10 C11 C61 151.3(19)
N3 C10 C11 N4 23(2)
S3 C13 C14 N5 58(2)
N5 C16 C17 N6 20(2)
N5 C16 C17 C71 143.3(16)
S4 C19 C20 N7 63(2)
N7 C22 C23 N8 16(2)
N7 C22 C23 C81 139.6(18)
N2 C5 C51 C52 -138.6(18)
C4 C5 C51 C52 106.6(19)
N2 C5 C51 C56 31(2)
C4 C5 C51 C56 -83.5(19)
C56 C51 C52 C53 3(3)
C5 C51 C52 C53 173(2)
C51 C52 C53 C54 -1(4)
C52 C53 C54 C55 -1(5)
C53 C54 C55 C56 1(5)
C54 C55 C56 C51 1(5)
C52 C51 C56 C55 -3(3)
C5 C51 C56 C55 -174(2)
N4 C11 C61 C66 -153(2)
C10 C11 C61 C66 91(3)
N4 C11 C61 C62 27(3)
C10 C11 C61 C62 -89(3)
C11 C61 C62 C63 -174(3)
C66 C61 C62 C63 5(5)
C61 C62 C63 C64 -6(6)
C62 C63 C64 C65 0(5)
C63 C64 C65 C66 5(4)
C64 C65 C66 C61 -5(4)
C11 C61 C66 C65 180(2)
C62 C61 C66 C65 0(4)
N6 C17 C71 C72 -142.8(19)
C16 C17 C71 C72 101(2)
N6 C17 C71 C76 37(3)
C16 C17 C71 C76 -80(2)
C76 C71 C72 C73 2(3)
C17 C71 C72 C73 -178.6(18)
C71 C72 C73 C74 -1(3)
C72 C73 C74 C75 -1(4)
C73 C74 C75 C76 3(5)
C74 C75 C76 C71 -3(4)
C72 C71 C76 C75 0(3)
C17 C71 C76 C75 -179(2)
N8 C23 C81 C86 -130.0(18)
C22 C23 C81 C86 114(2)
N8 C23 C81 C82 56(2)
C22 C23 C81 C82 -60(3)
C86 C81 C82 C83 13(3)
C23 C81 C82 C83 -172.9(19)
C81 C82 C83 C84 -16(3)
C82 C83 C84 C85 19(4)
C83 C84 C85 C86 -16(3)
C82 C81 C86 C85 -11(3)
C23 C81 C86 C85 174.4(17)
C84 C85 C86 C81 13(3)
C106 C101 C102 C103 -1(2)
P1 C101 C102 C103 -176.5(12)
C101 C102 C103 C104 2(2)
C102 C103 C104 C105 -3(3)
C103 C104 C105 C106 2(3)
C102 C101 C106 C105 1(3)
P1 C101 C106 C105 175.8(15)
C104 C105 C106 C101 -2(3)
C116 C111 C112 C113 3(3)
P1 C111 C112 C113 -178(2)
C111 C112 C113 C114 -3(4)
C112 C113 C114 C115 5(4)
C113 C114 C115 C116 -8(3)
C114 C115 C116 C111 8(3)
C112 C111 C116 C115 -6(3)
P1 C111 C116 C115 175.5(14)
C126 C121 C122 C123 4(3)
P1 C121 C122 C123 -175.3(13)
C121 C122 C123 C124 -5(3)
C122 C123 C124 C125 4(4)
C123 C124 C125 C126 -2(4)
C122 C121 C126 C125 -3(3)
P1 C121 C126 C125 176.8(18)
C124 C125 C126 C121 2(4)
C206 C201 C202 C203 -7(3)
P2 C201 C202 C203 -179.9(17)
C201 C202 C203 C204 9(3)
C202 C203 C204 C205 -8(3)
C203 C204 C205 C206 5(3)
C202 C201 C206 C205 4(3)
P2 C201 C206 C205 176.2(16)
C204 C205 C206 C201 -3(3)
C216 C211 C212 C213 -7(3)
P2 C211 C212 C213 178.8(13)
C211 C212 C213 C214 5(3)
C212 C213 C214 C215 0(3)
C213 C214 C215 C216 -4(3)
C214 C215 C216 C211 2(2)
C212 C211 C216 C215 3(2)
P2 C211 C216 C215 176.7(13)
C226 C221 C222 C223 4(3)
P2 C221 C222 C223 -179.7(15)
C221 C222 C223 C224 -4(3)
C222 C223 C224 C225 6(3)
C223 C224 C225 C226 -8(4)
C224 C225 C226 C221 8(4)
C222 C221 C226 C225 -6(3)
P2 C221 C226 C225 178.1(18)
C306 C301 C302 C303 3(3)
P3 C301 C302 C303 -174.8(17)
C301 C302 C303 C304 -5(4)
C302 C303 C304 C305 6(4)
C303 C304 C305 C306 -5(4)
C302 C301 C306 C305 -2(3)
P3 C301 C306 C305 176(2)
C304 C305 C306 C301 3(4)
C316 C311 C312 C313 -11(3)
P3 C311 C312 C313 177(2)
C311 C312 C313 C314 17(5)
C312 C313 C314 C315 -14(5)
C313 C314 C315 C316 5(4)
C312 C311 C316 C315 2(3)
P3 C311 C316 C315 173.9(16)
C314 C315 C316 C311 1(3)
C326 C321 C322 C323 0(3)
P3 C321 C322 C323 -177.7(15)
C321 C322 C323 C324 0(3)
C322 C323 C324 C325 0(3)
C323 C324 C325 C326 0(3)
C322 C321 C326 C325 0(3)
P3 C321 C326 C325 178.0(14)
C324 C325 C326 C321 0(3)
C406 C401 C402 C403 0(3)
P4 C401 C402 C403 177.8(17)
C401 C402 C403 C404 3(4)
C402 C403 C404 C405 0(4)
C403 C404 C405 C406 -6(3)
C402 C401 C406 C405 -6(3)
P4 C401 C406 C405 176.1(17)
C404 C405 C406 C401 8(3)
C416 C411 C412 C413 -1(4)
P4 C411 C412 C413 -180(3)
C411 C412 C413 C414 3(5)
C412 C413 C414 C415 -6(5)
C413 C414 C415 C416 7(4)
C412 C411 C416 C415 1(3)
P4 C411 C416 C415 -179.3(15)
C414 C415 C416 C411 -5(3)
C426 C421 C422 C423 4(2)
P4 C421 C422 C423 178.4(14)
C421 C422 C423 C424 0(3)
C422 C423 C424 C425 -6(4)
C423 C424 C425 C426 7(4)
C424 C425 C426 C421 -3(3)
C422 C421 C426 C425 -2(2)
P4 C421 C426 C425 -176.8(16)
N2 C3 N1 C2 151(2)
Pd2 C3 N1 C2 -10(3)
N2 C3 N1 C4 8(3)
Pd2 C3 N1 C4 -152.8(13)
C1 C2 N1 C3 -62(2)
C1 C2 N1 C4 78.7(18)
C5 C4 N1 C3 -21(2)
C5 C4 N1 C2 -166.8(16)
N1 C3 N2 C6 175(2)
Pd2 C3 N2 C6 -27(3)
N1 C3 N2 C5 10(3)
Pd2 C3 N2 C5 169.0(13)
C51 C5 N2 C3 -143.1(18)
C4 C5 N2 C3 -22(2)
C51 C5 N2 C6 53(2)
C4 C5 N2 C6 173.7(18)
N4 C9 N3 C10 18(2)
Pd1 C9 N3 C10 -163.0(16)
N4 C9 N3 C8 164.5(18)
Pd1 C9 N3 C8 -17(3)
C11 C10 N3 C9 -26(2)
C11 C10 N3 C8 -172.7(17)
C7 C8 N3 C9 -61(2)
C7 C8 N3 C10 82(2)
N3 C9 N4 C11 0(2)
Pd1 C9 N4 C11 -178.2(15)
N3 C9 N4 C12 167.5(17)
Pd1 C9 N4 C12 -11(3)
C61 C11 N4 C9 -141(2)
C10 C11 N4 C9 -16(2)
C61 C11 N4 C12 51(2)
C10 C11 N4 C12 176.5(17)
N6 C15 N5 C16 9(3)
Pd3 C15 N5 C16 -157.4(14)
N6 C15 N5 C14 159(2)
Pd3 C15 N5 C14 -7(3)
C17 C16 N5 C15 -19(2)
C17 C16 N5 C14 -170.4(18)
C13 C14 N5 C15 -63(2)
C13 C14 N5 C16 86(2)
N5 C15 N6 C18 177(2)
Pd3 C15 N6 C18 -19(3)
N5 C15 N6 C17 6(3)
Pd3 C15 N6 C17 170.0(14)
C16 C17 N6 C15 -17(2)
C71 C17 N6 C15 -140.8(19)
C16 C17 N6 C18 172.6(19)
C71 C17 N6 C18 49(3)
N8 C21 N7 C20 161(2)
Pd4 C21 N7 C20 -15(3)
N8 C21 N7 C22 9(2)
Pd4 C21 N7 C22 -167.9(14)
C19 C20 N7 C21 -61(3)
C19 C20 N7 C22 88(2)
C23 C22 N7 C21 -16(2)
C23 C22 N7 C20 -169(2)
N7 C21 N8 C23 3(2)
Pd4 C21 N8 C23 179.7(12)
N7 C21 N8 C24 171.8(18)
Pd4 C21 N8 C24 -12(3)
C81 C23 N8 C21 -140.0(16)
C22 C23 N8 C21 -13(2)
C81 C23 N8 C24 51(2)
C22 C23 N8 C24 178.0(18)
C126 C121 P1 C111 5.7(19)
C122 C121 P1 C111 -174.6(13)
C126 C121 P1 C101 117.6(17)
C122 C121 P1 C101 -62.7(15)
C126 C121 P1 Pd1 -120.4(15)
C122 C121 P1 Pd1 59.2(16)
C112 C111 P1 C121 110.4(17)
C116 C111 P1 C121 -71.2(16)
C112 C111 P1 C101 -1.7(19)
C116 C111 P1 C101 176.7(14)
C112 C111 P1 Pd1 -119.5(16)
C116 C111 P1 Pd1 58.9(15)
C106 C101 P1 C121 144.5(16)
C102 C101 P1 C121 -41.1(15)
C106 C101 P1 C111 -102.8(16)
C102 C101 P1 C111 71.6(14)
C106 C101 P1 Pd1 16.7(17)
C102 C101 P1 Pd1 -168.9(11)
C206 C201 P2 C221 121.8(18)
C202 C201 P2 C221 -66.2(17)
C206 C201 P2 C211 11.9(19)
C202 C201 P2 C211 -176.1(16)
C206 C201 P2 Pd2 -113.4(16)
C202 C201 P2 Pd2 58.6(18)
C222 C221 P2 C201 -27.4(19)
C226 C221 P2 C201 148.5(15)
C222 C221 P2 C211 77.2(19)
C226 C221 P2 C211 -106.9(15)
C222 C221 P2 Pd2 -157.8(15)
C226 C221 P2 Pd2 18.2(17)
C212 C211 P2 C201 -84.5(16)
C216 C211 P2 C201 101.7(16)
C212 C211 P2 C221 170.1(15)
C216 C211 P2 C221 -3.7(18)
C212 C211 P2 Pd2 45.7(16)
C216 C211 P2 Pd2 -128.2(13)
C312 C311 P3 C301 -90.7(16)
C316 C311 P3 C301 98.0(16)
C312 C311 P3 C321 162.6(14)
C316 C311 P3 C321 -8.7(17)
C312 C311 P3 Pd3 40.4(15)
C316 C311 P3 Pd3 -130.8(14)
C302 C301 P3 C311 179.4(17)
C306 C301 P3 C311 1(2)
C302 C301 P3 C321 -69.8(19)
C306 C301 P3 C321 112.2(19)
C302 C301 P3 Pd3 53(2)
C306 C301 P3 Pd3 -125.3(16)
C322 C321 P3 C311 78.2(17)
C326 C321 P3 C311 -100.0(14)
C322 C321 P3 C301 -32.6(17)
C326 C321 P3 C301 149.1(14)
C322 C321 P3 Pd3 -160.0(14)
C326 C321 P3 Pd3 21.8(15)
C422 C421 P4 C401 -101.7(15)
C426 C421 P4 C401 71.8(15)
C422 C421 P4 C411 146.6(14)
C426 C421 P4 C411 -39.9(15)
C422 C421 P4 Pd4 18.5(15)
C426 C421 P4 Pd4 -168.0(12)
C402 C401 P4 C421 -18(2)
C406 C401 P4 C421 160.4(14)
C402 C401 P4 C411 91.0(19)
C406 C401 P4 C411 -91.0(15)
C402 C401 P4 Pd4 -136.2(16)
C406 C401 P4 Pd4 41.8(15)
C416 C411 P4 C421 -63.9(17)
C412 C411 P4 C421 115.4(19)
C416 C411 P4 C401 -175.5(15)
C412 C411 P4 C401 4(2)
C416 C411 P4 Pd4 56.7(19)
C412 C411 P4 Pd4 -124.0(17)
C2 C1 S1 Pd2 -2.4(16)
C2 C1 S1 Pd1 97.6(16)
C8 C7 S2 Pd2 101.9(16)
C8 C7 S2 Pd1 2.8(18)
C14 C13 S3 Pd3 0.7(19)
C14 C13 S3 Pd4 99.1(18)
C20 C19 S4 Pd4 -5.6(17)
C20 C19 S4 Pd3 93.4(15)
N6 C15 Pd3 P3 81(2)
N5 C15 Pd3 P3 -116.9(15)
N6 C15 Pd3 S3 -110(2)
N5 C15 Pd3 S3 52.0(15)
N6 C15 Pd3 S4 -56(4)
N5 C15 Pd3 S4 107(2)
C311 P3 Pd3 C15 -136.4(9)
C301 P3 Pd3 C15 -12.1(11)
C321 P3 Pd3 C15 104.6(8)
C311 P3 Pd3 S3 130.1(9)
C301 P3 Pd3 S3 -105.6(11)
C321 P3 Pd3 S3 11.1(11)
C311 P3 Pd3 S4 31.2(7)
C301 P3 Pd3 S4 155.5(9)
C321 P3 Pd3 S4 -87.7(6)
C13 S3 Pd3 C15 -44.5(10)
Pd4 S3 Pd3 C15 -164.1(6)
C13 S3 Pd3 P3 49.5(12)
Pd4 S3 Pd3 P3 -70.1(8)
C13 S3 Pd3 S4 150.2(9)
Pd4 S3 Pd3 S4 30.55(19)
C19 S4 Pd3 C15 166(2)
Pd4 S4 Pd3 C15 -86(2)
C19 S4 Pd3 P3 30.3(8)
Pd4 S4 Pd3 P3 138.21(17)
C19 S4 Pd3 S3 -138.6(8)
Pd4 S4 Pd3 S3 -30.75(18)
N7 C21 Pd4 P4 -111.3(16)
N8 C21 Pd4 P4 72.8(15)
N7 C21 Pd4 S4 58.6(16)
N8 C21 Pd4 S4 -117.3(15)
N7 C21 Pd4 S3 98(2)
N8 C21 Pd4 S3 -78(2)
C421 P4 Pd4 C21 104.4(8)
C401 P4 Pd4 C21 -138.5(8)
C411 P4 Pd4 C21 -12.8(10)
C421 P4 Pd4 S4 6.6(11)
C401 P4 Pd4 S4 123.7(10)
C411 P4 Pd4 S4 -110.6(11)
C421 P4 Pd4 S3 -83.8(6)
C401 P4 Pd4 S3 33.3(7)
C411 P4 Pd4 S3 159.0(8)
C19 S4 Pd4 C21 -39.2(9)
Pd3 S4 Pd4 C21 -160.3(6)
C19 S4 Pd4 P4 59.5(11)
Pd3 S4 Pd4 P4 -61.6(9)
C19 S4 Pd4 S3 151.5(7)
Pd3 S4 Pd4 S3 30.41(19)
C13 S3 Pd4 C21 -177(2)
Pd3 S3 Pd4 C21 -70.6(19)
C13 S3 Pd4 P4 32.0(7)
Pd3 S3 Pd4 P4 138.91(18)
C13 S3 Pd4 S4 -137.7(7)
Pd3 S3 Pd4 S4 -30.82(19)
N4 C9 Pd1 P1 71(2)
N3 C9 Pd1 P1 -107.3(16)
N4 C9 Pd1 S2 -117(2)
N3 C9 Pd1 S2 64.1(16)
N4 C9 Pd1 S1 -73(3)
N3 C9 Pd1 S1 108.6(18)
C121 P1 Pd1 C9 -12.3(10)
C111 P1 Pd1 C9 -136.1(8)
C101 P1 Pd1 C9 108.1(8)
C121 P1 Pd1 S1 156.6(8)
C111 P1 Pd1 S1 32.8(7)
C101 P1 Pd1 S1 -83.0(6)
C7 S2 Pd1 C9 -49.2(10)
Pd2 S2 Pd1 C9 -167.8(6)
C1 S1 Pd1 C9 -178.4(18)
Pd2 S1 Pd1 C9 -70.2(17)
N2 C3 Pd2 S2 -55(4)
N1 C3 Pd2 S2 103(2)
C201 P2 Pd2 C3 -25.0(9)
C221 P2 Pd2 C3 94.6(8)
C211 P2 Pd2 C3 -143.9(8)
C201 P2 Pd2 S2 147.2(8)
C221 P2 Pd2 S2 -93.2(7)
C211 P2 Pd2 S2 28.3(7)
C1 S1 Pd2 C3 -42.1(9)
Pd1 S1 Pd2 C3 -163.3(5)
C1 S1 Pd2 S2 146.8(8)
Pd1 S1 Pd2 S2 25.60(18)
C7 S2 Pd2 C3 177(2)
Pd1 S2 Pd2 C3 -75(2)
